data_2012717
loop_
_publ_author_name
'Bruno, Giuseppe'
'Lanza, Santo'
'Nicol\'o, Francesco'
'Tresoldi, Giuseppe'
'Rosace, Giuseppe'

_publ_section_title
;(\h^3^-Allyl-2\k^3^<i>C</i>)(chloro-1\k<i>Cl</i>)(\m-<i>N</i>,<i>N</i>'-diethyldithioxamidato-1:2\k^4^<i>S</i>,<i>S</i>':<i>N</i>,<i>N</i>')[diphenyl(2-pyridyl)phosphine-1\k<i>P</i>]palladium(II)platinum(II)
 chloroform solvate
;
_journal_issue 5
_journal_name_full 'Acta Crystallographica Section C'
_journal_page_first m316
_journal_page_last m318
_journal_paper_doi 10.1107/S0108270102006303
_journal_volume 58
_journal_year 2002
_chemical_formula_iupac '[Pd Pt (C3 H5) (C6 H10 N2 S2) (C17 H14 N P) Cl] C H Cl3'
_chemical_formula_moiety 'C26 H29 Cl N3 P Pd Pt S2 , C H Cl3'
_chemical_formula_sum 'C27 H30 Cl4 N3 P Pd Pt S2'
_chemical_formula_weight 934.92
_chemical_name_systematic
;(\h^3^-Allyl-2\k^3^C)(chloro-1\kCl)(\m-N,N'-diethyldithioxamidato-
1:2\k^4^S,S':N,N')[diphenyl(2-pyridyl)phosphine-1\kP]palladium(II)platinum(II)
chloroform
 solvate
;
_space_group_IT_number 14
_symmetry_cell_setting monoclinic
_symmetry_space_group_name_Hall '-P 2ybc'
_symmetry_space_group_name_H-M 'P 1 21/c 1'
_atom_sites_solution_hydrogens geom
_atom_sites_solution_primary direct
_atom_sites_solution_secondary difmap
_audit_creation_method SHELXL97
_cell_angle_alpha 90
_cell_angle_beta 106.83(3)
_cell_angle_gamma 90
_cell_formula_units_Z 4
_cell_length_a 13.423(3)
_cell_length_b 13.561(3)
_cell_length_c 19.156(4)
_cell_measurement_reflns_used 50
_cell_measurement_temperature 298(2)
_cell_measurement_theta_max 15.0
_cell_measurement_theta_min 6.3
_cell_volume 3337.6(14)
_computing_cell_refinement P3/V
_computing_data_collection 'P3/V (Siemens, 1989)'
_computing_data_reduction 'SHELXTL-Plus (Siemens, 1990)'
_computing_molecular_graphics 'XPW in SHELXTL (Siemens, 1996)'
_computing_publication_material 'PARST95 (Nardelli, 1995, locally modified) and SHELXL97'
_computing_structure_refinement 'SHELXL97 (Sheldrick, 1997)'
_computing_structure_solution 'SHELXS97 (Sheldrick, 1990)'
_diffrn_ambient_temperature 298(2)
_diffrn_measured_fraction_theta_full 0.998
_diffrn_measured_fraction_theta_max 0.998
_diffrn_measurement_device_type 'Siemens P4'
_diffrn_measurement_method \w
_diffrn_radiation_monochromator graphite
_diffrn_radiation_source 'fine-focus sealed tube'
_diffrn_radiation_type MoK\a
_diffrn_radiation_wavelength 0.71073
_diffrn_reflns_av_R_equivalents 0.031
_diffrn_reflns_av_sigmaI/netI 0.100
_diffrn_reflns_limit_h_max 17
_diffrn_reflns_limit_h_min 0
_diffrn_reflns_limit_k_max 17
_diffrn_reflns_limit_k_min 0
_diffrn_reflns_limit_l_max 23
_diffrn_reflns_limit_l_min -24
_diffrn_reflns_number 7636
_diffrn_reflns_theta_full 27.07
_diffrn_reflns_theta_max 27.07
_diffrn_reflns_theta_min 1.87
_diffrn_standards_decay_% 10
_diffrn_standards_interval_count 197
_diffrn_standards_number 3
_exptl_absorpt_coefficient_mu 5.241
_exptl_absorpt_correction_T_max 0.456
_exptl_absorpt_correction_T_min 0.249
_exptl_absorpt_correction_type '\y scan'
_exptl_absorpt_process_details '(Kopfmann & Huber, 1968)'
_exptl_crystal_colour orange
_exptl_crystal_density_diffrn 1.861
_exptl_crystal_density_meas ?
_exptl_crystal_density_method 'not measured'
_exptl_crystal_description irregular
_exptl_crystal_F_000 1808
_exptl_crystal_size_max 0.33
_exptl_crystal_size_mid 0.25
_exptl_crystal_size_min 0.15
_refine_diff_density_max 1.20
_refine_diff_density_min -0.82
_refine_ls_extinction_method none
_refine_ls_goodness_of_fit_ref 0.801
_refine_ls_hydrogen_treatment constr
_refine_ls_matrix_type full
_refine_ls_number_parameters 361
_refine_ls_number_reflns 7328
_refine_ls_number_restraints 36
_refine_ls_restrained_S_all 0.835
_refine_ls_R_factor_all 0.088
_refine_ls_R_factor_gt 0.041
_refine_ls_shift/su_max 0.001
_refine_ls_shift/su_mean 0.000
_refine_ls_structure_factor_coef Fsqd
_refine_ls_weighting_details 'calc w = 1/[\s^2^(Fo^2^)+(0.0424P)^2^] where P=(Fo^2^+2Fc^2^)/3'
_refine_ls_weighting_scheme calc
_refine_ls_wR_factor_gt 0.082
_refine_ls_wR_factor_ref 0.089
_reflns_number_gt 3944
_reflns_number_total 7328
_reflns_threshold_expression I>2\s(I)
_cod_data_source_file na1566.cif
_cod_data_source_block IV
_cod_depositor_comments
;
The following automatic conversions were performed:
'_symmetry_cell_setting' value 'Monoclinic' changed to 'monoclinic'
according to '/home/saulius/struct/CIF-dictionaries/cif_core.dic'
dictionary named 'cif_core.dic' version 2.4.1 from 2010-06-29.

Automatic conversion script
Id: cif_fix_enum 1527 2010-12-29 10:47:43Z saulius 

The following automatic conversions were performed:

'_symmetry_cell_setting' value 'Monoclinic' changed to 'monoclinic'
according to /home/saulius/struct/CIF-dictionaries/cif_core.dic
dictionary named 'cif_core.dic' version 2.4.1 from 2010-06-29.

Automatic conversion script
Id: cif_fix_values 1715 2011-07-08 13:25:40Z adriana 

The following automatic conversions were performed:

'_exptl_crystal_density_meas' value 'not measured' was changed to '?'
- the value is perceived as not measured.

Automatic conversion script
Id: cif_fix_values 3008 2015-01-20 13:52:24Z robertas 
;
_cod_original_cell_volume 3337.0(10)
_cod_original_sg_symbol_Hall 'P 2ybc'
_cod_original_sg_symbol_H-M 'P 21/c'
_cod_database_code 2012717
_cod_database_fobs_code 2012717

loop_
_symmetry_equiv_pos_as_xyz
'x, y, z'
'-x, y+1/2, -z+1/2'
'-x, -y, -z'
'x, -y-1/2, z-1/2'

loop_
_atom_site_label
_atom_site_fract_x
_atom_site_fract_y
_atom_site_fract_z
_atom_site_U_iso_or_equiv
_atom_site_adp_type
_atom_site_calc_flag
_atom_site_refinement_flags
_atom_site_occupancy
_atom_site_disorder_assembly
_atom_site_disorder_group
_atom_site_type_symbol
Pt 0.31771(2) 0.27755(2) 0.507707(15) 0.04267(10) Uani d . 1 . . Pt
Pd 0.42874(6) -0.13022(5) 0.59334(4) 0.0664(2) Uani d . 1 . . Pd
Cl1 0.32558(18) 0.42133(16) 0.57598(11) 0.0672(6) Uani d . 1 . . Cl
S1 0.31647(18) 0.13494(15) 0.44664(10) 0.0572(6) Uani d . 1 B . S
S2 0.42803(17) 0.20524(14) 0.61092(10) 0.0593(6) Uani d . 1 . . S
P 0.20184(15) 0.34915(14) 0.41166(10) 0.0412(5) Uani d . 1 . . P
N1 0.3727(5) -0.0435(4) 0.5013(3) 0.0513(16) Uani d . 1 B . N
N2 0.4487(6) 0.0114(5) 0.6368(4) 0.091(3) Uani d . 1 B . N
C1 0.3712(6) 0.0487(5) 0.5126(4) 0.0438(18) Uani d . 1 . . C
C2 0.4185(6) 0.0819(6) 0.5901(4) 0.062(2) Uani d . 1 B . C
C3 0.3263(9) -0.0840(6) 0.4284(5) 0.087(3) Uani d . 1 . . C
H3A 0.3661 -0.1408 0.4212 0.104 Uiso calc R 1 B . H
H3B 0.3285 -0.0348 0.3921 0.104 Uiso calc R 1 . . H
C4 0.2134(9) -0.1146(8) 0.4187(6) 0.116(4) Uani d U 1 B . C
H4A 0.1842 -0.1410 0.3706 0.174 Uiso calc R 1 . . H
H4B 0.1739 -0.0581 0.4252 0.174 Uiso calc R 1 . . H
H4C 0.2114 -0.1638 0.4543 0.174 Uiso calc R 1 . . H
C5 0.4750(10) 0.0290(9) 0.7255(7) 0.123(5) Uani d U 1 . . C
H5A 0.4451 0.0895 0.7374 0.148 Uiso calc R 1 B . H
H5B 0.4545 -0.0265 0.7502 0.148 Uiso calc R 1 . . H
C6 0.5862(14) 0.0354(9) 0.7387(7) 0.166(7) Uani d . 1 B . C
H6A 0.6189 0.0471 0.7896 0.249 Uiso calc R 1 . . H
H6B 0.6021 0.0886 0.7107 0.249 Uiso calc R 1 . . H
H6C 0.6117 -0.0254 0.7246 0.249 Uiso calc R 1 . . H
C7 0.4105(10) -0.2773(7) 0.5586(7) 0.094(3) Uani d . 1 B . C
H7A 0.3461 -0.3096 0.5588 0.113 Uiso calc R 1 A 1 H
H7B 0.4344 -0.2942 0.5169 0.113 Uiso calc R 1 A 1 H
C8A 0.488(3) -0.2676(19) 0.627(2) 0.102(10) Uani d P 0.50 B 1 C
H8A 0.5600 -0.2801 0.6274 0.123 Uiso calc PR 0.50 B 1 H
C8B 0.411(3) -0.2761(19) 0.6245(17) 0.093(8) Uani d P 0.50 B 2 C
H8B 0.3421 -0.2888 0.6308 0.111 Uiso calc PR 0.50 B 2 H
C9 0.4745(14) -0.2261(8) 0.6811(7) 0.137(6) Uani d . 1 B . C
H9A 0.5368 -0.2083 0.7194 0.164 Uiso calc R 1 C 1 H
H9B 0.4196 -0.2524 0.6994 0.164 Uiso calc R 1 C 1 H
C10 0.1780(6) 0.2810(5) 0.3266(4) 0.0470(18) Uani d . 1 . . C
C11 0.1068(7) 0.2018(6) 0.3116(4) 0.063(2) Uani d . 1 . . C
H11 0.0652 0.1895 0.3420 0.076 Uiso calc R 1 . . H
C12 0.0994(8) 0.1431(7) 0.2522(5) 0.088(3) Uani d . 1 . . C
H12 0.0527 0.0908 0.2423 0.105 Uiso calc R 1 . . H
C13 0.1605(9) 0.1611(7) 0.2069(5) 0.084(3) Uani d . 1 . . C
H13 0.1563 0.1209 0.1669 0.101 Uiso calc R 1 . . H
C14 0.2271(8) 0.2389(7) 0.2219(5) 0.083(3) Uani d . 1 . . C
H14 0.2674 0.2528 0.1909 0.100 Uiso calc R 1 . . H
C15 0.2361(6) 0.2967(6) 0.2814(4) 0.058(2) Uani d . 1 . . C
H15 0.2837 0.3484 0.2910 0.070 Uiso calc R 1 . . H
C16 0.2430(6) 0.4702(5) 0.3891(4) 0.0440(18) Uani d . 1 . . C
C17 0.3480(7) 0.4905(6) 0.4034(5) 0.064(2) Uani d . 1 . . C
H17 0.3972 0.4442 0.4274 0.077 Uiso calc R 1 . . H
C18 0.3798(8) 0.5804(7) 0.3820(5) 0.080(3) Uani d . 1 . . C
H18 0.4502 0.5949 0.3912 0.096 Uiso calc R 1 . . H
C19 0.3069(10) 0.6457(7) 0.3476(5) 0.085(3) Uani d . 1 . . C
H19 0.3267 0.7062 0.3330 0.102 Uiso calc R 1 . . H
C20 0.2051(9) 0.6240(7) 0.3342(6) 0.093(3) Uani d . 1 . . C
H20 0.1562 0.6705 0.3100 0.111 Uiso calc R 1 . . H
N3 0.1702(6) 0.5361(6) 0.3547(4) 0.086(2) Uani d . 1 . . N
C21 0.0750(6) 0.3634(5) 0.4253(5) 0.055(2) Uani d . 1 . . C
C22 -0.0092(7) 0.3918(6) 0.3682(6) 0.078(3) Uani d . 1 . . C
H22 -0.0013 0.4018 0.3221 0.094 Uiso calc R 1 . . H
C23 -0.1061(8) 0.4053(8) 0.3799(8) 0.100(4) Uani d . 1 . . C
H23 -0.1635 0.4234 0.3415 0.121 Uiso calc R 1 . . H
C24 -0.1159(9) 0.3915(8) 0.4487(8) 0.099(4) Uani d . 1 . . C
H24 -0.1797 0.4031 0.4572 0.119 Uiso calc R 1 . . H
C25 -0.0344(10) 0.3613(8) 0.5040(7) 0.102(4) Uani d . 1 . . C
H25 -0.0428 0.3496 0.5498 0.123 Uiso calc R 1 . . H
C26 0.0605(7) 0.3480(7) 0.4927(5) 0.067(2) Uani d . 1 . . C
H26 0.1165 0.3280 0.5313 0.081 Uiso calc R 1 . . H
C27 -0.1648(14) 0.0094(14) 0.3448(10) 0.191(7) Uani d U 1 . . C
H27 -0.2284 0.0038 0.3040 0.229 Uiso calc R 1 . . H
Cl2 -0.0424(5) -0.0341(4) 0.3355(3) 0.231(2) Uani d U 1 . . Cl
Cl3 -0.1473(5) -0.0720(4) 0.4356(3) 0.253(3) Uani d U 1 . . Cl
Cl4 -0.1332(6) 0.1202(5) 0.3909(5) 0.318(4) Uani d U 1 . . Cl

loop_
_atom_site_aniso_label
_atom_site_aniso_U_11
_atom_site_aniso_U_22
_atom_site_aniso_U_33
_atom_site_aniso_U_12
_atom_site_aniso_U_13
_atom_site_aniso_U_23
Pt 0.04411(17) 0.03947(16) 0.04363(15) 0.00331(17) 0.01144(12) 0.00032(16)
Pd 0.0730(5) 0.0442(4) 0.0755(5) 0.0028(4) 0.0112(4) 0.0154(3)
Cl1 0.0750(16) 0.0555(13) 0.0631(13) 0.0071(12) 0.0076(12) -0.0171(11)
S1 0.0844(17) 0.0434(11) 0.0417(11) 0.0111(12) 0.0152(11) 0.0007(9)
S2 0.0701(15) 0.0436(13) 0.0515(11) 0.0008(11) -0.0026(10) 0.0010(9)
P 0.0396(11) 0.0381(11) 0.0455(11) 0.0010(9) 0.0116(9) -0.0008(9)
N1 0.062(4) 0.039(4) 0.052(4) 0.006(3) 0.014(3) -0.001(3)
N2 0.116(7) 0.047(5) 0.076(5) -0.007(5) -0.024(5) 0.011(4)
C1 0.039(4) 0.042(5) 0.049(4) 0.003(4) 0.012(4) 0.007(4)
C2 0.059(6) 0.052(5) 0.062(5) -0.005(5) -0.004(4) 0.015(4)
C3 0.151(11) 0.046(5) 0.076(7) 0.030(6) 0.050(7) -0.005(5)
C4 0.104(7) 0.106(7) 0.114(7) 0.011(6) -0.006(6) -0.032(6)
C5 0.120(8) 0.089(7) 0.130(8) 0.016(7) -0.013(7) -0.023(6)
C6 0.28(2) 0.097(10) 0.143(12) 0.008(13) 0.098(14) 0.027(9)
C7 0.122(11) 0.044(6) 0.124(9) -0.014(7) 0.050(9) -0.008(7)
C8A 0.12(2) 0.035(14) 0.15(3) 0.034(17) 0.03(3) -0.003(15)
C8B 0.12(2) 0.049(13) 0.10(2) -0.022(18) 0.015(19) 0.022(16)
C9 0.205(16) 0.053(7) 0.117(10) -0.018(10) -0.010(12) 0.051(7)
C10 0.055(5) 0.037(4) 0.044(4) 0.004(4) 0.007(4) -0.003(4)
C11 0.072(6) 0.063(6) 0.054(5) -0.009(5) 0.018(4) -0.012(4)
C12 0.110(9) 0.077(7) 0.063(6) -0.030(6) 0.004(6) -0.022(6)
C13 0.129(10) 0.064(7) 0.054(6) 0.003(7) 0.020(6) -0.018(5)
C14 0.105(8) 0.082(8) 0.073(6) 0.005(6) 0.045(6) -0.001(6)
C15 0.072(6) 0.051(6) 0.055(5) -0.007(4) 0.025(5) -0.010(4)
C16 0.045(5) 0.042(4) 0.044(4) -0.004(4) 0.011(4) -0.001(3)
C17 0.052(6) 0.046(5) 0.096(7) -0.007(4) 0.025(5) 0.003(5)
C18 0.085(8) 0.070(7) 0.090(7) -0.024(6) 0.034(6) -0.011(6)
C19 0.118(10) 0.048(6) 0.096(8) -0.019(7) 0.040(7) 0.000(5)
C20 0.086(8) 0.046(6) 0.147(10) 0.006(6) 0.035(8) 0.025(6)
N3 0.082(6) 0.064(5) 0.101(6) 0.003(5) 0.009(5) 0.010(5)
C21 0.041(5) 0.040(4) 0.081(6) -0.003(4) 0.015(5) 0.005(4)
C22 0.050(6) 0.060(6) 0.119(8) 0.012(5) 0.017(6) 0.035(6)
C23 0.056(7) 0.074(7) 0.165(12) 0.010(6) 0.022(8) 0.032(8)
C24 0.062(8) 0.062(7) 0.190(14) -0.004(6) 0.064(9) -0.022(8)
C25 0.092(9) 0.100(9) 0.134(10) -0.005(8) 0.063(8) -0.032(8)
C26 0.055(6) 0.079(7) 0.074(6) -0.010(5) 0.028(5) -0.010(5)
C27 0.182(10) 0.184(10) 0.220(11) -0.030(9) 0.079(9) -0.020(9)
Cl2 0.226(5) 0.263(6) 0.218(5) -0.022(4) 0.085(4) 0.009(4)
Cl3 0.310(6) 0.215(5) 0.297(6) -0.037(5) 0.191(5) 0.004(5)
Cl4 0.333(7) 0.250(6) 0.437(8) 0.000(5) 0.215(6) -0.007(6)

loop_
_atom_type_symbol
_atom_type_description
_atom_type_scat_dispersion_real
_atom_type_scat_dispersion_imag
_atom_type_scat_source
C C 0.0033 0.0016 'International Tables Vol C Tables 4.2.6.8 and 6.1.1.4'
H H 0.0000 0.0000 'International Tables Vol C Tables 4.2.6.8 and 6.1.1.4'
N N 0.0061 0.0033 'International Tables Vol C Tables 4.2.6.8 and 6.1.1.4'
P P 0.1023 0.0942 'International Tables Vol C Tables 4.2.6.8 and 6.1.1.4'
S S 0.1246 0.1234 'International Tables Vol C Tables 4.2.6.8 and 6.1.1.4'
Cl Cl 0.1484 0.1585 'International Tables Vol C Tables 4.2.6.8 and 6.1.1.4'
Pd Pd -0.9988 1.0072 'International Tables Vol C Tables 4.2.6.8 and 6.1.1.4'
Pt Pt -1.7033 8.3905 'International Tables Vol C Tables 4.2.6.8 and 6.1.1.4'

loop_
_geom_angle_atom_site_label_1
_geom_angle_atom_site_label_2
_geom_angle_atom_site_label_3
_geom_angle
_geom_angle_publ_flag
P Pt S1 92.65(7) yes
P Pt S2 175.90(8) ?
S1 Pt S2 89.23(7) yes
P Pt Cl1 90.35(7) yes
S1 Pt Cl1 177.00(8) ?
S2 Pt Cl1 87.78(7) yes
C8A Pd N1 142.5(10) ?
C8A Pd C9 34.9(10) ?
N1 Pd C9 174.8(4) ?
C8A Pd N2 136.0(11) ?
N1 Pd N2 77.8(3) yes
C9 Pd N2 106.3(4) yes
C8A Pd C7 40.1(10) ?
N1 Pd C7 106.8(4) yes
C9 Pd C7 68.9(4) ?
N2 Pd C7 175.2(4) ?
C8A Pd C8B 28.6(9) ?
N1 Pd C8B 137.2(9) ?
C9 Pd C8B 37.8(9) ?
N2 Pd C8B 140.2(9) ?
C7 Pd C8B 35.0(9) ?
C1 S1 Pt 105.3(3) ?
C2 S2 Pt 103.2(3) ?
C21 P C10 104.8(4) ?
C21 P C16 107.5(4) ?
C10 P C16 103.4(3) ?
C21 P Pt 112.6(3) ?
C10 P Pt 114.4(2) ?
C16 P Pt 113.3(2) ?
C1 N1 C3 120.6(6) ?
C1 N1 Pd 115.7(5) ?
C3 N1 Pd 123.4(5) ?
C2 N2 C5 122.5(8) ?
C2 N2 Pd 115.4(6) ?
C5 N2 Pd 120.6(6) ?
N1 C1 C2 116.1(7) yes
N1 C1 S1 124.6(6) yes
C2 C1 S1 119.3(6) yes
N2 C2 C1 114.8(7) yes
N2 C2 S2 125.0(7) yes
C1 C2 S2 120.2(6) yes
N1 C3 C4 110.5(8) ?
N1 C3 H3A 109.5 ?
C4 C3 H3A 109.5 ?
N1 C3 H3B 109.5 ?
C4 C3 H3B 109.5 ?
H3A C3 H3B 108.1 ?
C3 C4 H4A 109.5 ?
C3 C4 H4B 109.5 ?
H4A C4 H4B 109.5 ?
C3 C4 H4C 109.5 ?
H4A C4 H4C 109.5 ?
H4B C4 H4C 109.5 ?
C6 C5 N2 95.2(11) ?
C6 C5 H5A 112.7 ?
N2 C5 H5A 112.7 ?
C6 C5 H5B 112.7 ?
N2 C5 H5B 112.7 ?
H5A C5 H5B 110.2 ?
C5 C6 H6A 109.5 ?
C5 C6 H6B 109.5 ?
H6A C6 H6B 109.5 ?
C5 C6 H6C 109.5 ?
H6A C6 H6C 109.5 ?
H6B C6 H6C 109.5 ?
C8B C7 Pd 72.8(13) ?
C8A C7 Pd 68.4(11) ?
C8B C7 H7A 75.3 ?
C8A C7 H7A 116.8 ?
Pd C7 H7A 116.8 ?
C8B C7 H7B 156.9 ?
C8A C7 H7B 116.8 ?
Pd C7 H7B 116.8 ?
H7A C7 H7B 113.8 ?
C9 C8A C7 125(3) ?
C9 C8A Pd 73.4(12) ?
C7 C8A Pd 71.5(12) ?
C9 C8A H8A 116.8 ?
C7 C8A H8A 116.8 ?
Pd C8A H8A 116.8 ?
C7 C8B C9 129(3) ?
C7 C8B Pd 72.2(12) ?
C9 C8B Pd 70.0(11) ?
C7 C8B H8B 112.9 ?
C9 C8B H8B 112.9 ?
Pd C8B H8B 112.9 ?
C8A C9 Pd 71.7(13) ?
C8B C9 Pd 72.2(12) ?
C8A C9 H9A 116.4 ?
C8B C9 H9A 159.6 ?
Pd C9 H9A 116.4 ?
C8A C9 H9B 116.4 ?
C8B C9 H9B 74.7 ?
Pd C9 H9B 116.4 ?
H9A C9 H9B 113.4 ?
C15 C10 C11 118.5(7) ?
C15 C10 P 120.9(6) ?
C11 C10 P 120.1(6) ?
C12 C11 C10 119.6(8) ?
C12 C11 H11 120.2 ?
C10 C11 H11 120.2 ?
C11 C12 C13 120.5(9) ?
C11 C12 H12 119.8 ?
C13 C12 H12 119.8 ?
C14 C13 C12 118.7(9) ?
C14 C13 H13 120.7 ?
C12 C13 H13 120.7 ?
C13 C14 C15 121.2(9) ?
C13 C14 H14 119.4 ?
C15 C14 H14 119.4 ?
C10 C15 C14 121.5(8) ?
C10 C15 H15 119.2 ?
C14 C15 H15 119.2 ?
N3 C16 C17 121.2(8) ?
N3 C16 P 119.1(6) ?
C17 C16 P 119.5(6) ?
C16 C17 C18 119.8(9) ?
C16 C17 H17 120.1 ?
C18 C17 H17 120.1 ?
C19 C18 C17 118.6(10) ?
C19 C18 H18 120.7 ?
C17 C18 H18 120.7 ?
C18 C19 C20 120.4(10) ?
C18 C19 H19 119.8 ?
C20 C19 H19 119.8 ?
C19 C20 N3 122.9(10) ?
C19 C20 H20 118.5 ?
N3 C20 H20 118.5 ?
C16 N3 C20 117.0(8) ?
C26 C21 C22 118.6(8) ?
C26 C21 P 121.0(7) ?
C22 C21 P 120.4(7) ?
C21 C22 C23 119.9(10) ?
C21 C22 H22 120.0 ?
C23 C22 H22 120.0 ?
C24 C23 C22 119.2(11) ?
C24 C23 H23 120.4 ?
C22 C23 H23 120.4 ?
C25 C24 C23 120.9(11) ?
C25 C24 H24 119.6 ?
C23 C24 H24 119.6 ?
C24 C25 C26 119.9(11) ?
C24 C25 H25 120.0 ?
C26 C25 H25 120.0 ?
C25 C26 C21 121.4(9) ?
C25 C26 H26 119.3 ?
C21 C26 H26 119.3 ?
Cl4 C27 Cl2 103.8(10) ?
Cl4 C27 Cl3 94.9(9) ?
Cl2 C27 Cl3 91.4(9) ?
Cl4 C27 H27 120.2 ?
Cl2 C27 H27 120.2 ?
Cl3 C27 H27 120.2 ?

loop_
_geom_bond_atom_site_label_1
_geom_bond_atom_site_label_2
_geom_bond_site_symmetry_2
_geom_bond_distance
_geom_bond_publ_flag
Pt P . 2.256(2) yes
Pt S1 . 2.258(2) yes
Pt S2 . 2.317(2) yes
Pt Cl1 . 2.333(2) yes
Pd N1 . 2.071(6) yes
Pd N2 . 2.079(7) yes
Pd C7 . 2.094(10) yes
Pd C8A . 2.05(2) ?
Pd C8B . 2.10(2) ?
Pd C9 . 2.073(10) yes
S1 C1 . 1.722(7) yes
S2 C2 . 1.716(9) yes
P C21 . 1.805(8) ?
P C10 . 1.819(7) ?
P C16 . 1.824(7) ?
N1 C1 . 1.270(8) yes
N1 C3 . 1.461(10) yes
N2 C2 . 1.291(9) yes
N2 C5 . 1.650(13) yes
C1 C2 . 1.505(10) yes
C3 C4 . 1.529(13) ?
C3 H3A . 0.9700 ?
C3 H3B . 0.9700 ?
C4 H4A . 0.9600 ?
C4 H4B . 0.9600 ?
C4 H4C . 0.9600 ?
C5 C6 . 1.443(17) ?
C5 H5A . 0.9700 ?
C5 H5B . 0.9700 ?
C6 H6A . 0.9600 ?
C6 H6B . 0.9600 ?
C6 H6C . 0.9600 ?
C7 C8B . 1.26(3) ?
C7 C8A . 1.42(4) ?
C7 H7A . 0.9700 ?
C7 H7B . 0.9700 ?
C8A C9 . 1.24(3) ?
C8A H8A . 0.9800 ?
C8B C9 . 1.35(3) ?
C8B H8B . 0.9800 ?
C9 H9A . 0.9700 ?
C9 H9B . 0.9700 ?
C10 C15 . 1.340(10) ?
C10 C11 . 1.410(10) ?
C11 C12 . 1.369(11) ?
C11 H11 . 0.9300 ?
C12 C13 . 1.378(12) ?
C12 H12 . 0.9300 ?
C13 C14 . 1.358(12) ?
C13 H13 . 0.9300 ?
C14 C15 . 1.360(11) ?
C14 H14 . 0.9300 ?
C15 H15 . 0.9300 ?
C16 N3 . 1.347(9) ?
C16 C17 . 1.383(10) ?
C17 C18 . 1.393(11) ?
C17 H17 . 0.9300 ?
C18 C19 . 1.343(12) ?
C18 H18 . 0.9300 ?
C19 C20 . 1.347(13) ?
C19 H19 . 0.9300 ?
C20 N3 . 1.380(11) ?
C20 H20 . 0.9300 ?
C21 C26 . 1.377(10) ?
C21 C22 . 1.380(11) ?
C22 C23 . 1.394(13) ?
C22 H22 . 0.9300 ?
C23 C24 . 1.376(14) ?
C23 H23 . 0.9300 ?
C24 C25 . 1.346(15) ?
C24 H24 . 0.9300 ?
C25 C26 . 1.365(12) ?
C25 H25 . 0.9300 ?
C26 H26 . 0.9300 ?
C27 Cl4 . 1.731(17) ?
C27 Cl2 . 1.803(17) ?
C27 Cl3 . 2.015(17) ?
C27 H27 . 0.9800 ?

loop_
_geom_hbond_atom_site_label_D
_geom_hbond_atom_site_label_H
_geom_hbond_atom_site_label_A
_geom_hbond_site_symmetry_A
_geom_hbond_distance_DH
_geom_hbond_distance_HA
_geom_hbond_distance_DA
_geom_hbond_angle_DHA
C4 H4B Cl2 . 0.96 2.93 3.515(12) 120
C18 H18 Cl1 3_666 0.93 2.90 3.800(11) 163

loop_
_geom_torsion_atom_site_label_1
_geom_torsion_atom_site_label_2
_geom_torsion_atom_site_label_3
_geom_torsion_atom_site_label_4
_geom_torsion
_geom_torsion_publ_flag
P Pt S1 C1 -163.8(3) ?
S2 Pt S1 C1 12.6(3) ?
S1 Pt S2 C2 -14.8(3) ?
Cl1 Pt S2 C2 165.5(3) ?
S1 Pt P C21 107.9(3) ?
Cl1 Pt P C21 -72.3(3) ?
S1 Pt P C10 -11.6(3) ?
Cl1 Pt P C10 168.3(3) ?
S1 Pt P C16 -129.8(3) ?
Cl1 Pt P C16 50.0(3) ?
C8A Pd N1 C1 -161.3(18) ?
N2 Pd N1 C1 -3.1(6) ?
C7 Pd N1 C1 175.5(7) ?
C8B Pd N1 C1 154.4(15) ?
C8A Pd N1 C3 25(2) ?
N2 Pd N1 C3 -176.3(7) ?
C7 Pd N1 C3 2.3(8) ?
C8B Pd N1 C3 -18.8(17) ?
C8A Pd N2 C2 161.5(16) ?
N1 Pd N2 C2 0.5(7) ?
C9 Pd N2 C2 -176.3(9) ?
C8B Pd N2 C2 -155.5(15) ?
C8A Pd N2 C5 -32.1(18) ?
N1 Pd N2 C5 166.9(8) ?
C9 Pd N2 C5 -10.0(10) ?
C8B Pd N2 C5 10.8(17) ?
C3 N1 C1 C2 178.4(8) ?
Pd N1 C1 C2 5.0(9) ?
C3 N1 C1 S1 .0(10) yes
Pd N1 C1 S1 -173.2(4) ?
Pt S1 C1 N1 170.7(6) ?
Pt S1 C1 C2 -7.4(7) ?
C5 N2 C2 C1 -164.3(8) ?
Pd N2 C2 C1 1.7(11) ?
C5 N2 C2 S2 15.0(10) yes
Pd N2 C2 S2 -178.9(5) ?
N1 C1 C2 N2 -4.5(12) ?
S1 C1 C2 N2 173.8(7) yes
N1 C1 C2 S2 176.0(6) yes
S1 C1 C2 S2 -5.7(9) ?
Pt S2 C2 N2 -164.4(8) ?
Pt S2 C2 C1 15.0(7) ?
C1 N1 C3 C4 -93.2(10) ?
Pd N1 C3 C4 79.6(9) ?
C2 N2 C5 C6 -98.9(12) ?
Pd N2 C5 C6 95.8(10) ?
C8A Pd C7 C8B 47.1(16) ?
N1 Pd C7 C8B -154.7(18) ?
C9 Pd C7 C8B 22(2) ?
N1 Pd C7 C8A 158.2(18) ?
C9 Pd C7 C8A -25(2) ?
C8B Pd C7 C8A -47.1(16) ?
C8B C7 C8A C9 -34(3) ?
Pd C7 C8A C9 53(3) ?
C8B C7 C8A Pd -87(2) ?
N1 Pd C8A C9 -172.4(10) ?
N2 Pd C8A C9 39(3) ?
C7 Pd C8A C9 -137(3) ?
C8B Pd C8A C9 -75(3) ?
N1 Pd C8A C7 -36(3) ?
C9 Pd C8A C7 137(3) ?
N2 Pd C8A C7 175.8(7) ?
C8B Pd C8A C7 62(3) ?
C8A C7 C8B C9 33(2) ?
Pd C7 C8B C9 -44(3) ?
C8A C7 C8B Pd 76(2) ?
C8A Pd C8B C7 -80(4) ?
N1 Pd C8B C7 37(3) ?
C9 Pd C8B C7 -145(3) ?
N2 Pd C8B C7 -178.7(8) ?
C8A Pd C8B C9 65(3) ?
N1 Pd C8B C9 -178.1(10) ?
N2 Pd C8B C9 -34(3) ?
C7 Pd C8B C9 145(3) ?
C7 C8A C9 C8B 30(2) ?
Pd C8A C9 C8B 83(2) ?
C7 C8A C9 Pd -52(3) ?
C7 C8B C9 C8A -37(3) ?
Pd C8B C9 C8A -81(2) ?
C7 C8B C9 Pd 45(3) ?
N2 Pd C9 C8A -153(2) ?
C7 Pd C9 C8A 28(2) ?
C8B Pd C9 C8A 49.0(16) ?
C8A Pd C9 C8B -49.0(16) ?
N2 Pd C9 C8B 158.2(19) ?
C7 Pd C9 C8B -21(2) ?
C21 P C10 C15 146.9(6) ?
C16 P C10 C15 34.5(7) ?
Pt P C10 C15 -89.3(7) ?
C21 P C10 C11 -41.3(7) ?
C16 P C10 C11 -153.8(6) ?
Pt P C10 C11 82.5(6) ?
C15 C10 C11 C12 0.4(12) ?
P C10 C11 C12 -171.6(7) ?
C10 C11 C12 C13 -0.2(14) ?
C11 C12 C13 C14 -0.9(15) ?
C12 C13 C14 C15 1.8(15) ?
C11 C10 C15 C14 0.5(12) ?
P C10 C15 C14 172.5(7) ?
C13 C14 C15 C10 -1.7(14) ?
C21 P C16 N3 -29.2(7) ?
C10 P C16 N3 81.2(7) ?
Pt P C16 N3 -154.3(6) ?
C21 P C16 C17 154.8(6) ?
C10 P C16 C17 -94.7(7) ?
Pt P C16 C17 29.7(7) ?
N3 C16 C17 C18 -0.1(12) ?
P C16 C17 C18 175.7(6) ?
C16 C17 C18 C19 0.1(14) ?
C17 C18 C19 C20 -0.2(15) ?
C18 C19 C20 N3 0.4(17) ?
C17 C16 N3 C20 0.3(13) ?
P C16 N3 C20 -175.5(7) ?
C19 C20 N3 C16 -0.4(16) ?
C10 P C21 C26 135.9(7) ?
C16 P C21 C26 -114.5(7) ?
Pt P C21 C26 11.0(8) ?
C10 P C21 C22 -45.2(8) ?
C16 P C21 C22 64.4(7) ?
Pt P C21 C22 -170.1(6) ?
C26 C21 C22 C23 0.8(13) ?
P C21 C22 C23 -178.2(7) ?
C21 C22 C23 C24 1.0(15) ?
C22 C23 C24 C25 -2.8(17) ?
C23 C24 C25 C26 2.7(17) ?
C24 C25 C26 C21 -0.9(16) ?
C22 C21 C26 C25 -0.9(14) ?
P C21 C26 C25 178.1(8) ?
